data_4031520
loop_
_publ_author_name
'Soetebier, F.'
'Urland, W.'

_publ_section_title
;
 Structural chemistry and magnetism of Tb(3+)-beta''-alumina (Tb0.46
 Al10.62 Mg0.38 O17)
;
_journal_name_full 'European Journal of Inorganic Chemistry'
_journal_page_first 1673
_journal_page_last 1676
_journal_volume 2002
_journal_year 2002
_chemical_formula_sum 'Al10.62 Mg0.38 O17 Tb0.46'
_chemical_name_systematic 'Tb0.46 Al10.62 Mg0.38 O17'
_space_group_IT_number 166
_symmetry_space_group_name_Hall '-R 3 2"'
_symmetry_space_group_name_H-M 'R -3 m :H'
_cell_angle_alpha 90
_cell_angle_beta 90
_cell_angle_gamma 120
_cell_formula_units_Z 3
_cell_length_a 5.6091
_cell_length_b 5.6091
_cell_length_c 33.303
_cell_volume 907.403
_citation_journal_id_ASTM EJICFO
_cod_data_source_file Soetebier_EJICFO_2002_279.cif
_cod_data_source_block Al10.62Mg0.38O17Tb0.46
_cod_original_cell_volume 907.4033
_cod_database_code 4031520

loop_
_symmetry_equiv_pos_as_xyz
x,y,z
-y,x-y,z
-x+y,-x,z
y,x,-z
-x,-x+y,-z
x-y,-y,-z
-x,-y,-z
y,-x+y,-z
x-y,x,-z
-y,-x,z
x,x-y,z
-x+y,y,z
x+2/3,y+1/3,z+1/3
-y+2/3,x-y+1/3,z+1/3
-x+y+2/3,-x+1/3,z+1/3
y+2/3,x+1/3,-z+1/3
-x+2/3,-x+y+1/3,-z+1/3
x-y+2/3,-y+1/3,-z+1/3
-x+2/3,-y+1/3,-z+1/3
y+2/3,-x+y+1/3,-z+1/3
x-y+2/3,x+1/3,-z+1/3
-y+2/3,-x+1/3,z+1/3
x+2/3,x-y+1/3,z+1/3
-x+y+2/3,y+1/3,z+1/3
x+1/3,y+2/3,z+2/3
-y+1/3,x-y+2/3,z+2/3
-x+y+1/3,-x+2/3,z+2/3
y+1/3,x+2/3,-z+2/3
-x+1/3,-x+y+2/3,-z+2/3
x-y+1/3,-y+2/3,-z+2/3
-x+1/3,-y+2/3,-z+2/3
y+1/3,-x+y+2/3,-z+2/3
x-y+1/3,x+2/3,-z+2/3
-y+1/3,-x+2/3,z+2/3
x+1/3,x-y+2/3,z+2/3
-x+y+1/3,y+2/3,z+2/3

loop_
_atom_site_label
_atom_site_type_symbol
_atom_site_fract_x
_atom_site_fract_y
_atom_site_fract_z
_atom_site_occupancy
_atom_site_U_iso_or_equiv
O5 O-2 0.3333 0.6667 0.1667 1 0.0
Mg1 Mg+2 0 0 0 0.0345 0.0
O2 O-2 0 0 0.295 1 0.0
O3 O-2 0 0 0.0981 1 0.0
Tb1 Tb+3 0 0 0.1781 0.091 0.0
O1 O-2 0.1539 0.3078 0.035 1 0.0
O4 O-2 0.1632 0.3264 0.2346 1 0.0
Al1 Al+3 0 0 0 0.9655 0.0
Al2 Al+3 0 0 0.3506 0.9655 0.0
Mg4 Mg+2 0 0 0.4516 0.0345 0.0
Al3 Al+3 0.335 0.1675 0.0721 0.9655 0.0
Al4 Al+3 0 0 0.4516 0.9655 0.0
Tb2 Tb+3 0.8333 0.1667 0.1667 0.094 0.0
Mg3 Mg+2 0.335 0.1675 0.0721 0.0345 0.0
Mg2 Mg+2 0 0 0.3506 0.0345 0.0
